data_7704811
loop_
_publ_author_name
'Savi\'c, Nada D'
'Petkovi\'c, Branka B'
'Vojnovic, Sandra'
'Mojicevic, Marija'
'Wadepohl, Hubert'
'Olaifa, Kayode'
'Marsili, Enrico'
'Nikodinovic-Runic, Jasmina'
'Djuran, Milo\<s I'
'Gli\<si\'c, Biljana \/D'

_publ_section_title
;
 Dinuclear silver(i) complexes with a pyridine-based macrocyclic type of
 ligand as antimicrobial agents against clinically relevant species: the
 influence of the counteranion on the structure diversification of the
 complexes.
;
_journal_issue 31
_journal_name_full 'Dalton transactions (Cambridge, England : 2003)'
_journal_page_first 10880
_journal_page_last 10894
_journal_paper_doi 10.1039/d0dt01272f
_journal_volume 49
_journal_year 2020
_chemical_formula_moiety 'C36 H44 Ag2 F6 N8 O6 S2'
_chemical_formula_sum 'C36 H44 Ag2 F6 N8 O6 S2'
_chemical_formula_weight 1078.65
_space_group_crystal_system monoclinic
_space_group_IT_number 14
_space_group_name_Hall '-P 2yn'
_space_group_name_H-M_alt 'P 1 21/n 1'
_atom_sites_solution_hydrogens geom
_atom_sites_solution_primary iterative
_atom_sites_solution_secondary difmap
_audit_block_code ex_bg10
_audit_creation_date 2020-02-10
_audit_creation_method
;
encif (version 1.111)

encifer (version_id = 270009.64)

Olex2 1.3
(compiled 2019.11.22 svn.r41b7951 for OlexSys, GUI svn.r6003)
;
_audit_update_record
;
2020-03-24 deposited with the CCDC.	2020-07-09 downloaded from the CCDC.
;
_cell_angle_alpha 90
_cell_angle_beta 95.032(10)
_cell_angle_gamma 90
_cell_formula_units_Z 2
_cell_length_a 9.711(5)
_cell_length_b 14.665(7)
_cell_length_c 14.596(7)
_cell_measurement_reflns_used 7989
_cell_measurement_temperature 100(2)
_cell_measurement_theta_max 31.89
_cell_measurement_theta_min 2.52
_cell_volume 2070.6(18)
_computing_cell_refinement
;
SAINT (see _computing_data_reduction).
Standard uncertainties of the cell constants include systematic error
contributions from Monte Carlo simulations.
;
_computing_data_collection 'SMART-5.631 (Bruker AXS, 2003)'
_computing_data_reduction 'SAINT V8.37A (Bruker AXS, 1997-2013),SADABS-2014_5 (Sheldrick and Bruker AXS, 1997-2014)'
_computing_publication_material 'encif (Wadepohl, 2009-19); encifer (Allen et al., 2004)'
_computing_structure_refinement 'SHELXL 2018/3 (Sheldrick, 2015)'
_computing_structure_solution 'SUPERFLIP (Palatinus, 2007-2009)'
_diffrn_ambient_environment 'perfluoro polyether oil / N~2~'
_diffrn_ambient_temperature 100(1)
_diffrn_detector 'CCD plate'
_diffrn_detector_area_resol_mean 8.19
_diffrn_detector_type CCD-PXL-KAF2
_diffrn_measured_fraction_theta_full 1.000
_diffrn_measured_fraction_theta_max 0.953
_diffrn_measurement_device 'three-circle diffractometer'
_diffrn_measurement_device_type 'Bruker AXS Smart 1000'
_diffrn_measurement_method '\f- and \w-scans'
_diffrn_measurement_specimen_support 'polyimid foil'
_diffrn_radiation_collimation 'monocapillary collimator'
_diffrn_radiation_monochromator graphite
_diffrn_radiation_probe x-ray
_diffrn_radiation_type 'Mo K\a'
_diffrn_radiation_wavelength 0.71073
_diffrn_radiation_xray_symbol K-L~2,3~
_diffrn_reflns_av_R_equivalents 0.0344
_diffrn_reflns_av_unetI/netI 0.0209
_diffrn_reflns_Laue_measured_fraction_full 1.000
_diffrn_reflns_Laue_measured_fraction_max 0.953
_diffrn_reflns_limit_h_max 14
_diffrn_reflns_limit_h_min -14
_diffrn_reflns_limit_k_max 22
_diffrn_reflns_limit_k_min -21
_diffrn_reflns_limit_l_max 21
_diffrn_reflns_limit_l_min -21
_diffrn_reflns_number 52271
_diffrn_reflns_point_group_measured_fraction_full 1.000
_diffrn_reflns_point_group_measured_fraction_max 0.953
_diffrn_reflns_theta_full 25.242
_diffrn_reflns_theta_max 32.441
_diffrn_reflns_theta_min 1.972
_diffrn_source 'sealed X-Ray tube (Mo)'
_diffrn_source_current 40.0
_diffrn_source_power 2.0
_diffrn_source_type 'fine focus tube'
_diffrn_source_voltage 50.0
_diffrn_standards_number 0
_exptl_absorpt_coefficient_mu 1.129
_exptl_absorpt_correction_T_max 0.8019
_exptl_absorpt_correction_T_min 0.7186
_exptl_absorpt_correction_type multi-scan
_exptl_absorpt_process_details
;
multi-scan from symmetry-related measurements (Blessing 1995)
SADABS (see _computing_data_reduction)
;
_exptl_crystal_colour colourless
_exptl_crystal_density_diffrn 1.730
_exptl_crystal_description irregular
_exptl_crystal_F_000 1088
_exptl_crystal_size_max 0.330
_exptl_crystal_size_mid 0.190
_exptl_crystal_size_min 0.150
_refine_diff_density_max 0.779
_refine_diff_density_min -0.275
_refine_diff_density_rms 0.085
_refine_ls_extinction_method none
_refine_ls_goodness_of_fit_ref 1.064
_refine_ls_hydrogen_treatment constr
_refine_ls_matrix_type full
_refine_ls_number_parameters 271
_refine_ls_number_reflns 7121
_refine_ls_number_restraints 0
_refine_ls_restrained_S_all 1.064
_refine_ls_R_factor_all 0.0296
_refine_ls_R_factor_gt 0.0239
_refine_ls_shift/su_max 0.000
_refine_ls_shift/su_mean 0.000
_refine_ls_structure_factor_coef Fsqd
_refine_ls_weighting_details 'w=1/[\s^2^(Fo^2^)+(0.0325P)^2^+1.1086P] where P=(Fo^2^+2Fc^2^)/3'
_refine_ls_weighting_scheme calc
_refine_ls_wR_factor_gt 0.0620
_refine_ls_wR_factor_ref 0.0645
_reflns_Friedel_coverage 0.000
_reflns_number_gt 6278
_reflns_number_total 7121
_reflns_threshold_expression 'I > 2\s(I)'
_cod_data_source_file d0dt01272f2.cif
_cod_data_source_block ex_bg10
_cod_depositor_comments 'Adding full bibliography for 7704810--7704812.cif.'
_cod_original_cell_volume 2070.6(17)
_cod_original_sg_symbol_H-M 'P 21/n'
_cod_database_code 7704811
_audit_block_refno 2984
_audit_block_usercomment BG136
_shelx_space_group_comment
;
The symmetry employed for this shelxl refinement is uniquely defined
by the following loop, which should always be used as a source of
symmetry information in preference to the above space-group names.
They are only intended as comments.
;
_shelx_estimated_absorpt_t_max 0.849
_shelx_estimated_absorpt_t_min 0.707
_shelxl_version_number 2018/3
_olex2_refinement_description
;
1. Fixed Uiso
 At 1.2 times of:
  All C(H) groups, All C(H,H) groups
2.a Secondary CH2 refined with riding coordinates:
 C1(H1A,H1B), C2(H2A,H2B), C3(H3A,H3B), C4(H4A,H4B), C5(H5A,H5B), C6(H6A,H6B),
 C12(H12A,H12B)
2.b Aromatic/amide H refined with riding coordinates:
 C8(H8), C9(H9), C10(H10), C11(H11), C14(H14), C15(H15), C16(H16), C17(H17)
;

loop_
_symmetry_equiv_pos_as_xyz
'x, y, z'
'-x+1/2, y+1/2, -z+1/2'
'-x, -y, -z'
'x-1/2, -y-1/2, z-1/2'

loop_
_atom_site_label
_atom_site_type_symbol
_atom_site_fract_x
_atom_site_fract_y
_atom_site_fract_z
_atom_site_U_iso_or_equiv
_atom_site_adp_type
_atom_site_occupancy
_atom_site_site_symmetry_order
_atom_site_calc_flag
_atom_site_refinement_flags_posn
_atom_site_refinement_flags_adp
_atom_site_refinement_flags_occupancy
_atom_site_disorder_assembly
_atom_site_disorder_group
Ag Ag 0.44896(2) 0.84191(2) 0.12774(2) 0.01608(4) Uani 1 1 d . . . . .
S S 0.23177(4) 0.70584(2) -0.04229(2) 0.01454(7) Uani 1 1 d . . . . .
F1 F 0.10417(12) 0.81322(8) -0.16584(7) 0.0333(2) Uani 1 1 d . . . . .
F2 F -0.02953(10) 0.71746(8) -0.10560(8) 0.0297(2) Uani 1 1 d . . . . .
F3 F 0.04691(12) 0.83433(7) -0.02799(8) 0.0322(2) Uani 1 1 d . . . . .
O1 O 0.33627(12) 0.77580(9) -0.02611(8) 0.0256(2) Uani 1 1 d . . . . .
O2 O 0.25381(14) 0.64384(9) -0.11610(9) 0.0272(3) Uani 1 1 d . . . . .
O3 O 0.18741(13) 0.66382(8) 0.03963(8) 0.0241(2) Uani 1 1 d . . . . .
N1 N 0.67715(12) 0.91704(8) 0.11440(7) 0.01173(19) Uani 1 1 d . . . . .
N2 N 0.56563(12) 0.98112(8) -0.17870(7) 0.01166(19) Uani 1 1 d . . . . .
N3 N 0.60697(13) 0.72664(8) 0.12006(8) 0.0170(2) Uani 1 1 d . . . . .
N4 N 0.27704(12) 0.86091(8) 0.21943(8) 0.0133(2) Uani 1 1 d . . . . .
C1 C 0.69466(14) 0.95261(9) 0.02135(9) 0.0140(2) Uani 1 1 d . . . . .
H1A H 0.787468 0.980520 0.021210 0.017 Uiso 1 1 calc R U . . .
H1B H 0.625243 1.000990 0.006292 0.017 Uiso 1 1 calc R U . . .
C2 C 0.67892(14) 0.87907(9) -0.05260(9) 0.0137(2) Uani 1 1 d . . . . .
H2A H 0.590973 0.846055 -0.047615 0.016 Uiso 1 1 calc R U . . .
H2B H 0.755388 0.834623 -0.041962 0.016 Uiso 1 1 calc R U . . .
C3 C 0.67989(15) 0.91819(9) -0.14928(9) 0.0139(2) Uani 1 1 d . . . . .
H3A H 0.768352 0.950869 -0.153351 0.017 Uiso 1 1 calc R U . . .
H3B H 0.677691 0.866793 -0.193362 0.017 Uiso 1 1 calc R U . . .
C4 C 0.42889(14) 0.93966(9) -0.17305(9) 0.0135(2) Uani 1 1 d . . . . .
H4A H 0.427708 0.908180 -0.113124 0.016 Uiso 1 1 calc R U . . .
H4B H 0.413677 0.893118 -0.222032 0.016 Uiso 1 1 calc R U . . .
C5 C 0.68936(14) 0.99192(9) 0.18284(9) 0.0134(2) Uani 1 1 d . . . . .
H5A H 0.777260 1.024728 0.177003 0.016 Uiso 1 1 calc R U . . .
H5B H 0.693938 0.965113 0.245280 0.016 Uiso 1 1 calc R U . . .
C6 C 0.78104(14) 0.84662(9) 0.14148(9) 0.0142(2) Uani 1 1 d . . . . .
H6A H 0.802148 0.849298 0.209026 0.017 Uiso 1 1 calc R U . . .
H6B H 0.867123 0.861507 0.113016 0.017 Uiso 1 1 calc R U . . .
C7 C 0.73938(14) 0.74980(9) 0.11518(9) 0.0143(2) Uani 1 1 d . . . . .
C8 C 0.83821(16) 0.68640(11) 0.09325(10) 0.0189(3) Uani 1 1 d . . . . .
H8 H 0.931203 0.704587 0.088507 0.023 Uiso 1 1 calc R U . . .
C9 C 0.79868(18) 0.59624(11) 0.07844(11) 0.0238(3) Uani 1 1 d . . . . .
H9 H 0.864214 0.551941 0.063062 0.029 Uiso 1 1 calc R U . . .
C10 C 0.66294(19) 0.57177(11) 0.08633(11) 0.0258(3) Uani 1 1 d . . . . .
H10 H 0.634041 0.510162 0.078522 0.031 Uiso 1 1 calc R U . . .
C11 C 0.57003(18) 0.63898(11) 0.10587(11) 0.0228(3) Uani 1 1 d . . . . .
H11 H 0.476015 0.622557 0.109421 0.027 Uiso 1 1 calc R U . . .
C12 C 0.41735(14) 0.99027(9) 0.27350(8) 0.0135(2) Uani 1 1 d . . . . .
H12A H 0.408416 1.045026 0.312208 0.016 Uiso 1 1 calc R U . . .
H12B H 0.500887 0.956602 0.298158 0.016 Uiso 1 1 calc R U . . .
C13 C 0.29235(14) 0.93053(9) 0.27930(9) 0.0126(2) Uani 1 1 d . . . . .
C14 C 0.20135(15) 0.94449(10) 0.34614(10) 0.0176(3) Uani 1 1 d . . . . .
H14 H 0.213677 0.994518 0.387403 0.021 Uiso 1 1 calc R U . . .
C15 C 0.09204(16) 0.88432(11) 0.35187(11) 0.0206(3) Uani 1 1 d . . . . .
H15 H 0.029533 0.891947 0.397832 0.025 Uiso 1 1 calc R U . . .
C16 C 0.07540(15) 0.81300(10) 0.28960(10) 0.0173(3) Uani 1 1 d . . . . .
H16 H 0.001072 0.771151 0.291734 0.021 Uiso 1 1 calc R U . . .
C17 C 0.16958(14) 0.80410(9) 0.22417(9) 0.0151(2) Uani 1 1 d . . . . .
H17 H 0.157602 0.755769 0.180862 0.018 Uiso 1 1 calc R U . . .
C18 C 0.08077(16) 0.77093(10) -0.08807(10) 0.0188(3) Uani 1 1 d . . . . .

loop_
_atom_site_aniso_label
_atom_site_aniso_U_11
_atom_site_aniso_U_22
_atom_site_aniso_U_33
_atom_site_aniso_U_23
_atom_site_aniso_U_13
_atom_site_aniso_U_12
Ag 0.01373(6) 0.01759(6) 0.01733(5) -0.00474(4) 0.00370(4) -0.00248(4)
S 0.01421(15) 0.01609(15) 0.01355(13) -0.00095(11) 0.00243(11) -0.00052(11)
F1 0.0396(6) 0.0344(6) 0.0248(5) 0.0128(4) -0.0039(4) -0.0016(5)
F2 0.0158(4) 0.0360(6) 0.0360(5) -0.0053(4) -0.0044(4) -0.0060(4)
F3 0.0323(6) 0.0243(5) 0.0404(6) -0.0114(4) 0.0050(5) 0.0086(4)
O1 0.0207(5) 0.0332(6) 0.0223(5) 0.0003(5) -0.0024(4) -0.0120(5)
O2 0.0304(6) 0.0267(6) 0.0252(6) -0.0088(5) 0.0075(5) 0.0067(5)
O3 0.0274(6) 0.0256(6) 0.0199(5) 0.0073(4) 0.0050(4) -0.0013(5)
N1 0.0128(5) 0.0115(5) 0.0105(4) 0.0019(4) -0.0009(4) 0.0014(4)
N2 0.0133(5) 0.0121(5) 0.0095(4) 0.0020(4) 0.0003(4) -0.0004(4)
N3 0.0180(6) 0.0151(5) 0.0179(5) 0.0037(4) 0.0020(4) 0.0001(4)
N4 0.0140(5) 0.0134(5) 0.0127(5) 0.0007(4) 0.0015(4) -0.0015(4)
C1 0.0167(6) 0.0142(6) 0.0107(5) 0.0028(4) -0.0005(4) -0.0017(5)
C2 0.0167(6) 0.0128(6) 0.0117(5) 0.0020(4) 0.0012(4) 0.0016(5)
C3 0.0167(6) 0.0135(6) 0.0115(5) 0.0019(4) 0.0020(4) 0.0031(5)
C4 0.0152(6) 0.0115(5) 0.0137(5) 0.0005(4) 0.0007(4) -0.0018(4)
C5 0.0133(6) 0.0142(6) 0.0122(5) 0.0004(4) -0.0017(4) -0.0020(4)
C6 0.0116(6) 0.0160(6) 0.0146(5) 0.0026(4) -0.0015(4) 0.0013(4)
C7 0.0166(6) 0.0146(6) 0.0112(5) 0.0043(4) -0.0008(4) 0.0020(5)
C8 0.0192(7) 0.0222(7) 0.0145(6) 0.0019(5) -0.0019(5) 0.0063(5)
C9 0.0313(8) 0.0199(7) 0.0189(6) 0.0000(5) -0.0052(6) 0.0103(6)
C10 0.0365(9) 0.0147(7) 0.0250(7) 0.0024(6) -0.0044(6) 0.0018(6)
C11 0.0255(8) 0.0178(7) 0.0249(7) 0.0039(6) 0.0014(6) -0.0038(6)
C12 0.0173(6) 0.0142(6) 0.0086(5) 0.0011(4) -0.0004(4) -0.0025(5)
C13 0.0138(6) 0.0127(5) 0.0112(5) 0.0025(4) -0.0005(4) 0.0009(4)
C14 0.0187(6) 0.0178(6) 0.0166(6) -0.0011(5) 0.0033(5) 0.0021(5)
C15 0.0168(6) 0.0237(7) 0.0220(6) 0.0008(6) 0.0064(5) 0.0020(5)
C16 0.0118(6) 0.0185(6) 0.0215(6) 0.0040(5) 0.0013(5) -0.0001(5)
C17 0.0144(6) 0.0136(6) 0.0173(6) 0.0015(5) 0.0012(5) -0.0014(5)
C18 0.0189(7) 0.0179(6) 0.0195(6) -0.0020(5) 0.0005(5) -0.0009(5)

loop_
_atom_type_symbol
_atom_type_description
_atom_type_scat_dispersion_real
_atom_type_scat_dispersion_imag
_atom_type_scat_source
C C 0.0033 0.0016 'International Tables Vol C Tables 4.2.6.8 and 6.1.1.4'
H H 0.0000 0.0000 'International Tables Vol C Tables 4.2.6.8 and 6.1.1.4'
Ag Ag -0.8971 1.1015 'International Tables Vol C Tables 4.2.6.8 and 6.1.1.4'
F F 0.0171 0.0103 'International Tables Vol C Tables 4.2.6.8 and 6.1.1.4'
N N 0.0061 0.0033 'International Tables Vol C Tables 4.2.6.8 and 6.1.1.4'
O O 0.0106 0.0060 'International Tables Vol C Tables 4.2.6.8 and 6.1.1.4'
S S 0.1246 0.1234 'International Tables Vol C Tables 4.2.6.8 and 6.1.1.4'

loop_
_geom_angle_atom_site_label_1
_geom_angle_atom_site_label_2
_geom_angle_atom_site_label_3
_geom_angle
_geom_angle_site_symmetry_1
_geom_angle_site_symmetry_3
_geom_angle_publ_flag
N1 Ag O1 113.99(4) . . ?
N3 Ag O1 85.16(5) . . ?
N3 Ag N1 73.69(5) . . ?
N4 Ag O1 106.41(5) . . ?
N4 Ag N1 134.62(4) . . ?
N4 Ag N3 131.01(5) . . ?
O1 S C18 102.60(8) . . ?
O2 S O1 114.92(8) . . ?
O2 S O3 115.13(8) . . ?
O2 S C18 102.92(8) . . ?
O3 S O1 115.02(7) . . ?
O3 S C18 103.75(8) . . ?
S O1 Ag 129.91(7) . . ?
C1 N1 Ag 113.67(8) . . ?
C1 N1 C5 110.41(11) . . ?
C5 N1 Ag 107.06(8) . . ?
C6 N1 Ag 105.15(9) . . ?
C6 N1 C1 111.25(11) . . ?
C6 N1 C5 109.03(10) . . ?
C4 N2 C3 112.62(11) . . ?
C12 N2 C3 107.97(11) 3_675 . ?
C12 N2 C4 110.36(10) 3_675 . ?
C7 N3 Ag 117.77(10) . . ?
C7 N3 C11 118.61(13) . . ?
C11 N3 Ag 122.77(11) . . ?
C13 N4 Ag 115.85(9) . . ?
C17 N4 Ag 125.14(10) . . ?
C17 N4 C13 118.72(12) . . ?
N1 C1 H1A 109.0 . . ?
N1 C1 H1B 109.0 . . ?
N1 C1 C2 112.86(11) . . ?
H1A C1 H1B 107.8 . . ?
C2 C1 H1A 109.0 . . ?
C2 C1 H1B 109.0 . . ?
C1 C2 H2A 109.1 . . ?
C1 C2 H2B 109.1 . . ?
C1 C2 C3 112.40(11) . . ?
H2A C2 H2B 107.9 . . ?
C3 C2 H2A 109.1 . . ?
C3 C2 H2B 109.1 . . ?
N2 C3 C2 116.02(11) . . ?
N2 C3 H3A 108.3 . . ?
N2 C3 H3B 108.3 . . ?
C2 C3 H3A 108.3 . . ?
C2 C3 H3B 108.3 . . ?
H3A C3 H3B 107.4 . . ?
N2 C4 H4A 108.8 . . ?
N2 C4 H4B 108.8 . . ?
N2 C4 C5 113.58(11) . 3_675 ?
H4A C4 H4B 107.7 . . ?
C5 C4 H4A 108.8 3_675 . ?
C5 C4 H4B 108.8 3_675 . ?
N1 C5 C4 114.21(11) . 3_675 ?
N1 C5 H5A 108.7 . . ?
N1 C5 H5B 108.7 . . ?
C4 C5 H5A 108.7 3_675 . ?
C4 C5 H5B 108.7 3_675 . ?
H5A C5 H5B 107.6 . . ?
N1 C6 H6A 108.5 . . ?
N1 C6 H6B 108.5 . . ?
N1 C6 C7 115.29(11) . . ?
H6A C6 H6B 107.5 . . ?
C7 C6 H6A 108.5 . . ?
C7 C6 H6B 108.5 . . ?
N3 C7 C6 117.42(12) . . ?
N3 C7 C8 121.82(14) . . ?
C8 C7 C6 120.60(13) . . ?
C7 C8 H8 120.5 . . ?
C9 C8 C7 118.99(15) . . ?
C9 C8 H8 120.5 . . ?
C8 C9 H9 120.4 . . ?
C10 C9 C8 119.17(15) . . ?
C10 C9 H9 120.4 . . ?
C9 C10 H10 120.8 . . ?
C9 C10 C11 118.49(15) . . ?
C11 C10 H10 120.8 . . ?
N3 C11 C10 122.86(16) . . ?
N3 C11 H11 118.6 . . ?
C10 C11 H11 118.6 . . ?
N2 C12 H12A 109.2 3_675 . ?
N2 C12 H12B 109.2 3_675 . ?
N2 C12 C13 112.15(10) 3_675 . ?
H12A C12 H12B 107.9 . . ?
C13 C12 H12A 109.2 . . ?
C13 C12 H12B 109.2 . . ?
N4 C13 C12 116.71(12) . . ?
N4 C13 C14 121.90(13) . . ?
C14 C13 C12 121.33(12) . . ?
C13 C14 H14 120.5 . . ?
C13 C14 C15 119.07(14) . . ?
C15 C14 H14 120.5 . . ?
C14 C15 H15 120.5 . . ?
C16 C15 C14 119.07(14) . . ?
C16 C15 H15 120.5 . . ?
C15 C16 H16 120.7 . . ?
C17 C16 C15 118.50(14) . . ?
C17 C16 H16 120.7 . . ?
N4 C17 C16 122.72(13) . . ?
N4 C17 H17 118.6 . . ?
C16 C17 H17 118.6 . . ?
F1 C18 S 111.35(11) . . ?
F1 C18 F2 107.74(12) . . ?
F1 C18 F3 107.78(14) . . ?
F2 C18 S 111.61(11) . . ?
F2 C18 F3 107.14(13) . . ?
F3 C18 S 111.02(11) . . ?

loop_
_geom_bond_atom_site_label_1
_geom_bond_atom_site_label_2
_geom_bond_distance
_geom_bond_site_symmetry_2
_geom_bond_publ_flag
Ag O1 2.5978(15) . ?
Ag N1 2.4976(15) . ?
Ag N3 2.2924(15) . ?
Ag N4 2.2469(14) . ?
S O1 1.4478(13) . ?
S O2 1.4399(13) . ?
S O3 1.4442(13) . ?
S C18 1.8265(17) . ?
F1 C18 1.3304(19) . ?
F2 C18 1.3341(18) . ?
F3 C18 1.3387(18) . ?
N1 C1 1.4786(17) . ?
N1 C5 1.4822(18) . ?
N1 C6 1.4732(18) . ?
N2 C3 1.4778(18) . ?
N2 C4 1.4694(18) . ?
N2 C12 1.4691(17) 3_675 ?
N3 C7 1.338(2) . ?
N3 C11 1.346(2) . ?
N4 C13 1.3435(18) . ?
N4 C17 1.3419(18) . ?
C1 H1A 0.9900 . ?
C1 H1B 0.9900 . ?
C1 C2 1.5240(19) . ?
C2 H2A 0.9900 . ?
C2 H2B 0.9900 . ?
C2 C3 1.5241(19) . ?
C3 H3A 0.9900 . ?
C3 H3B 0.9900 . ?
C4 H4A 0.9900 . ?
C4 H4B 0.9900 . ?
C4 C5 1.522(2) 3_675 ?
C5 H5A 0.9900 . ?
C5 H5B 0.9900 . ?
C6 H6A 0.9900 . ?
C6 H6B 0.9900 . ?
C6 C7 1.516(2) . ?
C7 C8 1.394(2) . ?
C8 H8 0.9500 . ?
C8 C9 1.388(2) . ?
C9 H9 0.9500 . ?
C9 C10 1.381(3) . ?
C10 H10 0.9500 . ?
C10 C11 1.383(2) . ?
C11 H11 0.9500 . ?
C12 H12A 0.9900 . ?
C12 H12B 0.9900 . ?
C12 C13 1.505(2) . ?
C13 C14 1.388(2) . ?
C14 H14 0.9500 . ?
C14 C15 1.389(2) . ?
C15 H15 0.9500 . ?
C15 C16 1.386(2) . ?
C16 H16 0.9500 . ?
C16 C17 1.385(2) . ?
C17 H17 0.9500 . ?

loop_
_geom_torsion_atom_site_label_1
_geom_torsion_atom_site_label_2
_geom_torsion_atom_site_label_3
_geom_torsion_atom_site_label_4
_geom_torsion
_geom_torsion_site_symmetry_1
_geom_torsion_site_symmetry_2
_geom_torsion_site_symmetry_3
_geom_torsion_site_symmetry_4
_geom_torsion_publ_flag
Ag N1 C1 C2 -57.98(13) . . . . ?
Ag N1 C5 C4 -55.85(12) . . . 3_675 ?
Ag N1 C6 C7 33.98(13) . . . . ?
Ag N3 C7 C6 16.62(15) . . . . ?
Ag N3 C7 C8 -167.86(10) . . . . ?
Ag N3 C11 C10 169.17(12) . . . . ?
Ag N4 C13 C12 3.71(14) . . . . ?
Ag N4 C13 C14 -173.36(10) . . . . ?
Ag N4 C17 C16 172.00(10) . . . . ?
O1 S C18 F1 61.03(12) . . . . ?
O1 S C18 F2 -178.52(10) . . . . ?
O1 S C18 F3 -59.06(12) . . . . ?
O2 S O1 Ag -140.00(9) . . . . ?
O2 S C18 F1 -58.59(13) . . . . ?
O2 S C18 F2 61.85(12) . . . . ?
O2 S C18 F3 -178.69(11) . . . . ?
O3 S O1 Ag -2.80(13) . . . . ?
O3 S C18 F1 -178.91(11) . . . . ?
O3 S C18 F2 -58.46(12) . . . . ?
O3 S C18 F3 61.00(13) . . . . ?
N1 C1 C2 C3 173.13(11) . . . . ?
N1 C6 C7 N3 -36.73(17) . . . . ?
N1 C6 C7 C8 147.70(13) . . . . ?
N2 C12 C13 N4 48.35(16) 3_675 . . . ?
N2 C12 C13 C14 -134.56(13) 3_675 . . . ?
N3 C7 C8 C9 -1.7(2) . . . . ?
N4 C13 C14 C15 0.6(2) . . . . ?
C1 N1 C5 C4 68.37(14) . . . 3_675 ?
C1 N1 C6 C7 -89.50(14) . . . . ?
C1 C2 C3 N2 -63.01(16) . . . . ?
C3 N2 C4 C5 167.55(10) . . . 3_675 ?
C4 N2 C3 C2 -56.70(15) . . . . ?
C5 N1 C1 C2 -178.31(11) . . . . ?
C5 N1 C6 C7 148.50(11) . . . . ?
C6 N1 C1 C2 60.49(14) . . . . ?
C6 N1 C5 C4 -169.12(11) . . . 3_675 ?
C6 C7 C8 C9 173.66(13) . . . . ?
C7 N3 C11 C10 -0.1(2) . . . . ?
C7 C8 C9 C10 -0.4(2) . . . . ?
C8 C9 C10 C11 2.1(2) . . . . ?
C9 C10 C11 N3 -1.9(2) . . . . ?
C11 N3 C7 C6 -173.59(13) . . . . ?
C11 N3 C7 C8 1.9(2) . . . . ?
C12 N2 C3 C2 -178.80(11) 3_675 . . . ?
C12 N2 C4 C5 -71.72(14) 3_675 . . 3_675 ?
C12 C13 C14 C15 -176.34(13) . . . . ?
C13 N4 C17 C16 -1.5(2) . . . . ?
C13 C14 C15 C16 -1.2(2) . . . . ?
C14 C15 C16 C17 0.5(2) . . . . ?
C15 C16 C17 N4 0.9(2) . . . . ?
C17 N4 C13 C12 177.80(12) . . . . ?
C17 N4 C13 C14 0.7(2) . . . . ?
C18 S O1 Ag 109.11(9) . . . . ?
